data_4036645
loop_
_publ_author_name
'Prasad, Poonam Rajesh'
'Selvakumar, Karuthapandi'
'Singh, Harkesh B.'
'Butcher, Ray J.'

_publ_section_title
;
 Synthesis, Structure, and Bonding of 1-Oxa-6,6a\l(4)-
 chalcogenopentalenes and Related Derivatives; The Role of Intramolecular
 Coordination.
;
_journal_issue 8
_journal_name_full 'The Journal of organic chemistry'
_journal_page_first 3214
_journal_page_last 3226
_journal_paper_doi 10.1021/acs.joc.6b00173
_journal_volume 81
_journal_year 2016
_chemical_formula_moiety 'C8 H8 O S2'
_chemical_formula_sum 'C8 H8 O S2'
_chemical_formula_weight 184.26
_space_group_IT_number 2
_space_group_name_Hall '-P 1'
_space_group_name_H-M_alt 'P -1'
_symmetry_cell_setting triclinic
_symmetry_space_group_name_H-M 'P -1'
_atom_sites_solution_hydrogens geom
_atom_sites_solution_primary direct
_atom_sites_solution_secondary difmap
_audit_creation_method SHELXL-97
_cell_angle_alpha 85.683(9)
_cell_angle_beta 89.920(9)
_cell_angle_gamma 64.419(14)
_cell_formula_units_Z 2
_cell_length_a 6.8851(9)
_cell_length_b 7.9251(12)
_cell_length_c 8.1801(7)
_cell_measurement_reflns_used 2826
_cell_measurement_temperature 123(2)
_cell_measurement_theta_max 29.1915
_cell_measurement_theta_min 5.1977
_cell_volume 401.21(10)
_computing_cell_refinement
;
CrysAlisPro, Oxford Diffraction Ltd.,
Version 1.171.34.36 (release 02-08-2010 CrysAlis171 .NET)
(compiled Aug  2 2010,13:00:58)
;
_computing_data_collection
;
CrysAlisPro, Oxford Diffraction Ltd.,
Version 1.171.34.36 (release 02-08-2010 CrysAlis171 .NET)
(compiled Aug  2 2010,13:00:58)
;
_computing_data_reduction
;
CrysAlisPro, Oxford Diffraction Ltd.,
Version 1.171.34.36 (release 02-08-2010 CrysAlis171 .NET)
(compiled Aug  2 2010,13:00:58)
;
_computing_molecular_graphics 'Bruker SHELXTL (Sheldrick, 2008)'
_computing_publication_material 'Bruker SHELXTL'
_computing_structure_refinement 'SHELXL-97 (Sheldrick, 2008)'
_computing_structure_solution 'SHELXS-97 (Sheldrick, 2008)'
_diffrn_ambient_temperature 123(2)
_diffrn_detector_area_resol_mean 10.5081
_diffrn_measured_fraction_theta_full 0.992
_diffrn_measured_fraction_theta_max 0.866
_diffrn_measurement_device_type 'Xcalibur, Ruby, Gemini'
_diffrn_measurement_method '\w scans'
_diffrn_radiation_monochromator graphite
_diffrn_radiation_source 'Enhance (Mo) X-ray Source'
_diffrn_radiation_type MoK\a
_diffrn_radiation_wavelength 0.71073
_diffrn_reflns_av_R_equivalents 0.0449
_diffrn_reflns_av_sigmaI/netI 0.0558
_diffrn_reflns_limit_h_max 9
_diffrn_reflns_limit_h_min -8
_diffrn_reflns_limit_k_max 10
_diffrn_reflns_limit_k_min -10
_diffrn_reflns_limit_l_max 10
_diffrn_reflns_limit_l_min -10
_diffrn_reflns_number 3850
_diffrn_reflns_theta_full 25.00
_diffrn_reflns_theta_max 29.26
_diffrn_reflns_theta_min 5.21
_exptl_absorpt_coefficient_mu 0.595
_exptl_absorpt_correction_T_max 1.00000
_exptl_absorpt_correction_T_min 0.79763
_exptl_absorpt_correction_type multi-scan
_exptl_absorpt_process_details
;
CrysAlisPro, Oxford Diffraction Ltd.,
Version 1.171.34.36 (release 02-08-2010 CrysAlis171 .NET)
(compiled Aug  2 2010,13:00:58)
Empirical absorption correction using spherical harmonics,
 implemented in SCALE3 ABSPACK scaling algorithm.
;
_exptl_crystal_colour orange
_exptl_crystal_density_diffrn 1.525
_exptl_crystal_density_method 'not measured'
_exptl_crystal_description chunk
_exptl_crystal_F_000 192
_exptl_crystal_size_max 0.51
_exptl_crystal_size_mid 0.45
_exptl_crystal_size_min 0.33
_refine_diff_density_max 0.369
_refine_diff_density_min -0.525
_refine_diff_density_rms 0.075
_refine_ls_extinction_method none
_refine_ls_goodness_of_fit_ref 1.050
_refine_ls_hydrogen_treatment constr
_refine_ls_matrix_type full
_refine_ls_number_parameters 101
_refine_ls_number_reflns 1889
_refine_ls_number_restraints 0
_refine_ls_restrained_S_all 1.050
_refine_ls_R_factor_all 0.0547
_refine_ls_R_factor_gt 0.0483
_refine_ls_shift/su_max 0.000
_refine_ls_shift/su_mean 0.000
_refine_ls_structure_factor_coef Fsqd
_refine_ls_weighting_details 'calc w=1/[\s^2^(Fo^2^)+(0.0888P)^2^] where P=(Fo^2^+2Fc^2^)/3'
_refine_ls_weighting_scheme calc
_refine_ls_wR_factor_gt 0.1311
_refine_ls_wR_factor_ref 0.1405
_reflns_number_gt 1687
_reflns_number_total 1889
_reflns_threshold_expression I>2\s(I)
_cod_data_source_file jo6b00173_si_002.cif
_cod_data_source_block 33
_cod_depositor_comments
;
The following automatic conversions were performed:

data item '_symmetry_cell_setting' value 'Triclinic' was changed to
'triclinic' in accordance with the
/home/saulius/struct/COD-crude-data/automatic-downloads/DataCite-retrospective/ACS/depositions/lib/dictionaries/cif_core.dic
dictionary named 'cif_core.dic' version 2.4.2 last updated on
2011-04-26.

Automatic conversion script
Id: cif_fix_values 6909 2019-04-08 15:41:33Z antanas 
;
_cod_original_cell_volume 401.21(9)
_cod_database_code 4036645

loop_
_symmetry_equiv_pos_as_xyz
'x, y, z'
'-x, -y, -z'

loop_
_atom_site_label
_atom_site_type_symbol
_atom_site_fract_x
_atom_site_fract_y
_atom_site_fract_z
_atom_site_U_iso_or_equiv
_atom_site_adp_type
_atom_site_occupancy
_atom_site_symmetry_multiplicity
_atom_site_calc_flag
_atom_site_refinement_flags
S1 S 0.92235(15) 0.21696(11) 0.40957(10) 0.0265(2) Uani 1 1 d .
S2 S 0.99716(16) 0.11791(11) 0.17599(11) 0.0308(3) Uani 1 1 d .
O1 O 0.8119(4) 0.3737(3) 0.6688(3) 0.0344(6) Uani 1 1 d .
C1 C 0.7821(5) 0.4514(4) 0.3359(4) 0.0209(6) Uani 1 1 d .
C2 C 0.7644(5) 0.4862(4) 0.1598(3) 0.0213(6) Uani 1 1 d .
C3 C 0.8635(6) 0.3361(4) 0.0725(4) 0.0253(7) Uani 1 1 d .
H3A H 0.8595 0.3504 -0.0440 0.030 Uiso 1 1 calc R
C4 C 0.6367(7) 0.6848(4) 0.0883(4) 0.0278(7) Uani 1 1 d .
H4A H 0.4835 0.7101 0.0744 0.033 Uiso 1 1 calc R
H4B H 0.6904 0.7013 -0.0213 0.033 Uiso 1 1 calc R
C5 C 0.6548(6) 0.8250(4) 0.1992(4) 0.0294(7) Uani 1 1 d .
H5A H 0.8057 0.8085 0.2044 0.035 Uiso 1 1 calc R
H5B H 0.5628 0.9547 0.1531 0.035 Uiso 1 1 calc R
C6 C 0.5840(6) 0.7941(4) 0.3718(4) 0.0302(8) Uani 1 1 d .
H6A H 0.6157 0.8731 0.4458 0.036 Uiso 1 1 calc R
H6B H 0.4263 0.8347 0.3689 0.036 Uiso 1 1 calc R
C7 C 0.6949(5) 0.5929(4) 0.4395(3) 0.0240(7) Uani 1 1 d .
C8 C 0.7197(6) 0.5393(5) 0.6105(4) 0.0301(8) Uani 1 1 d .
H8A H 0.6629 0.6350 0.6841 0.036 Uiso 1 1 calc R

loop_
_atom_site_aniso_label
_atom_site_aniso_U_11
_atom_site_aniso_U_22
_atom_site_aniso_U_33
_atom_site_aniso_U_23
_atom_site_aniso_U_13
_atom_site_aniso_U_12
S1 0.0353(5) 0.0199(4) 0.0214(4) 0.0050(2) -0.0036(4) -0.0102(4)
S2 0.0388(5) 0.0214(4) 0.0305(4) -0.0058(3) 0.0011(4) -0.0110(4)
O1 0.0388(16) 0.0438(13) 0.0184(10) 0.0048(9) -0.0030(10) -0.0170(12)
C1 0.0239(17) 0.0201(13) 0.0175(13) 0.0032(10) -0.0040(12) -0.0092(12)
C2 0.0254(17) 0.0222(13) 0.0169(13) 0.0027(10) -0.0023(11) -0.0116(13)
C3 0.0308(19) 0.0294(15) 0.0160(13) -0.0007(10) -0.0016(13) -0.0134(14)
C4 0.0330(19) 0.0256(15) 0.0204(15) 0.0058(11) -0.0041(14) -0.0098(14)
C5 0.0322(19) 0.0193(14) 0.0300(16) 0.0047(12) -0.0048(16) -0.0058(14)
C6 0.031(2) 0.0237(15) 0.0310(16) -0.0072(12) 0.0003(15) -0.0062(14)
C7 0.0236(17) 0.0270(15) 0.0202(14) -0.0019(11) -0.0011(12) -0.0099(13)
C8 0.033(2) 0.0369(18) 0.0195(14) -0.0067(12) 0.0027(14) -0.0140(15)

loop_
_atom_type_symbol
_atom_type_description
_atom_type_scat_dispersion_real
_atom_type_scat_dispersion_imag
_atom_type_scat_source
C C 0.0033 0.0016 'International Tables Vol C Tables 4.2.6.8 and 6.1.1.4'
H H 0.0000 0.0000 'International Tables Vol C Tables 4.2.6.8 and 6.1.1.4'
O O 0.0106 0.0060 'International Tables Vol C Tables 4.2.6.8 and 6.1.1.4'
S S 0.1246 0.1234 'International Tables Vol C Tables 4.2.6.8 and 6.1.1.4'

loop_
_geom_angle_atom_site_label_1
_geom_angle_atom_site_label_2
_geom_angle_atom_site_label_3
_geom_angle
C1 S1 S2 94.61(10)
C3 S2 S1 94.54(10)
C7 C1 C2 122.7(3)
C7 C1 S1 122.0(2)
C2 C1 S1 115.3(2)
C3 C2 C1 116.7(3)
C3 C2 C4 125.3(3)
C1 C2 C4 117.9(3)
C2 C3 S2 118.8(2)
C2 C3 H3A 120.6
S2 C3 H3A 120.6
C2 C4 C5 111.1(3)
C2 C4 H4A 109.4
C5 C4 H4A 109.4
C2 C4 H4B 109.4
C5 C4 H4B 109.4
H4A C4 H4B 108.0
C6 C5 C4 110.1(3)
C6 C5 H5A 109.6
C4 C5 H5A 109.6
C6 C5 H5B 109.6
C4 C5 H5B 109.6
H5A C5 H5B 108.2
C7 C6 C5 112.4(3)
C7 C6 H6A 109.1
C5 C6 H6A 109.1
C7 C6 H6B 109.1
C5 C6 H6B 109.1
H6A C6 H6B 107.8
C1 C7 C8 117.0(3)
C1 C7 C6 120.5(3)
C8 C7 C6 122.4(3)
O1 C8 C7 123.4(3)
O1 C8 H8A 118.3
C7 C8 H8A 118.3

loop_
_geom_bond_atom_site_label_1
_geom_bond_atom_site_label_2
_geom_bond_distance
S1 C1 1.741(3)
S1 S2 2.0991(10)
S2 C3 1.721(3)
O1 C8 1.241(4)
C1 C7 1.377(4)
C1 C2 1.442(4)
C2 C3 1.348(4)
C2 C4 1.503(4)
C3 H3A 0.9500
C4 C5 1.531(4)
C4 H4A 0.9900
C4 H4B 0.9900
C5 C6 1.529(5)
C5 H5A 0.9900
C5 H5B 0.9900
C6 C7 1.500(4)
C6 H6A 0.9900
C6 H6B 0.9900
C7 C8 1.420(4)
C8 H8A 0.9500

loop_
_geom_hbond_atom_site_label_D
_geom_hbond_atom_site_label_H
_geom_hbond_atom_site_label_A
_geom_hbond_distance_DH
_geom_hbond_distance_HA
_geom_hbond_distance_DA
_geom_hbond_angle_DHA
_geom_hbond_site_symmetry_A
C5 H5A O1 0.99 2.57 3.448(5) 148.1 2_766

loop_
_geom_torsion_atom_site_label_1
_geom_torsion_atom_site_label_2
_geom_torsion_atom_site_label_3
_geom_torsion_atom_site_label_4
_geom_torsion
C1 S1 S2 C3 -1.19(16)
S2 S1 C1 C7 -177.9(3)
S2 S1 C1 C2 2.0(3)
C7 C1 C2 C3 177.7(3)
S1 C1 C2 C3 -2.2(4)
C7 C1 C2 C4 -2.8(5)
S1 C1 C2 C4 177.3(3)
C1 C2 C3 S2 1.0(5)
C4 C2 C3 S2 -178.4(3)
S1 S2 C3 C2 0.3(3)
C3 C2 C4 C5 -148.0(4)
C1 C2 C4 C5 32.5(5)
C2 C4 C5 C6 -56.0(4)
C4 C5 C6 C7 51.0(4)
C2 C1 C7 C8 178.7(3)
S1 C1 C7 C8 -1.4(5)
C2 C1 C7 C6 -2.7(6)
S1 C1 C7 C6 177.1(3)
C5 C6 C7 C1 -22.2(5)
C5 C6 C7 C8 156.3(3)
C1 C7 C8 O1 -1.1(6)
C6 C7 C8 O1 -179.6(4)
